data_8105287
loop_
_publ_author_name
'Li, Ting'
'Xing, Zheng'

_publ_section_title
;
 Crystal structure of
 catena-poly[diaqua-bis(\m2-5,5&#x2032;-(1H-imidazole-4,5-diyl)bis(tetrazol-2-ido)-\k4
 N,N&#x2032;:N&#x2032;&#x2032;,N&#x2032;&#x2032;&#x2032;)magnesium],
 C10H8N20O2Mg
;
_journal_issue 4
_journal_name_full 'Zeitschrift f\"ur Kristallographie - New Crystal Structures'
_journal_page_first 787
_journal_page_last 788
_journal_paper_doi 10.1515/ncrs-2020-0006
_journal_volume 235
_journal_year 2020
_chemical_formula_moiety 'C2.5 H3 Mg0.5 N5 O'
_chemical_formula_sum 'C2.5 H3 Mg0.5 N5 O'
_chemical_formula_weight 131.25
_space_group_crystal_system orthorhombic
_space_group_IT_number 62
_space_group_name_Hall '-P 2ac 2n'
_space_group_name_H-M_alt 'P n m a'
_atom_sites_solution_hydrogens geom
_atom_sites_solution_primary direct
_atom_sites_solution_secondary difmap
_cell_angle_alpha 90
_cell_angle_beta 90
_cell_angle_gamma 90
_cell_formula_units_Z 8
_cell_length_a 12.4217(8)
_cell_length_b 7.3444(6)
_cell_length_c 10.6063(7)
_cell_measurement_temperature 293(2)
_cell_measurement_theta_max 24.996
_cell_measurement_theta_min 2.523
_cell_volume 967.61(12)
_computing_cell_refinement 'Bruker SMART [1]'
_computing_data_collection 'Bruker SMART [1]'
_computing_data_reduction 'Bruker SMART [1]'
_computing_molecular_graphics 'SHELXS (Sheldrick, 2015)[2]'
_computing_publication_material 'Olex2 (Dolomanov, 2009)[4]'
_computing_structure_refinement 'SHELXL (Sheldrick, 2015)[3]'
_computing_structure_solution 'SHELXL (Sheldrick, 2015)[3]'
_diffrn_ambient_temperature 293(2)
_diffrn_measured_fraction_theta_full 1.000
_diffrn_measured_fraction_theta_max 1.000
_diffrn_measurement_device_type 'Bruker Smart Apex CCD area detector'
_diffrn_measurement_method 'phi and omega scans'
_diffrn_radiation_type graphite
_diffrn_radiation_wavelength 0.710
_diffrn_reflns_av_R_equivalents 0.0372
_diffrn_reflns_av_unetI/netI 0.0285
_diffrn_reflns_Laue_measured_fraction_full 1.000
_diffrn_reflns_Laue_measured_fraction_max 1.000
_diffrn_reflns_limit_h_max 13
_diffrn_reflns_limit_h_min -14
_diffrn_reflns_limit_k_max 6
_diffrn_reflns_limit_k_min -8
_diffrn_reflns_limit_l_max 12
_diffrn_reflns_limit_l_min -11
_diffrn_reflns_number 4356
_diffrn_reflns_point_group_measured_fraction_full 1.000
_diffrn_reflns_point_group_measured_fraction_max 1.000
_diffrn_reflns_theta_full 1.000
_diffrn_reflns_theta_max 24.996
_diffrn_reflns_theta_min 2.523
_diffrn_standards_number 0
_exptl_absorpt_coefficient_mu 0.201
_exptl_absorpt_correction_T_max 0.580
_exptl_absorpt_correction_T_min 0.489
_exptl_absorpt_correction_type none
_exptl_crystal_colour 'grayish white'
_exptl_crystal_density_diffrn 1.802
_exptl_crystal_density_method 'not measured'
_exptl_crystal_description block
_exptl_crystal_F_000 536
_exptl_crystal_size_max 0.5
_exptl_crystal_size_mid 0.3
_exptl_crystal_size_min 0.2
_exptl_transmission_factor_max 1.000
_refine_diff_density_max 0.305
_refine_diff_density_min -0.343
_refine_diff_density_rms 0.074
_refine_ls_extinction_coef .
_refine_ls_extinction_method none
_refine_ls_goodness_of_fit_ref 1.075
_refine_ls_hydrogen_treatment noref
_refine_ls_matrix_type full
_refine_ls_number_parameters 106
_refine_ls_number_reflns 932
_refine_ls_number_restraints 0
_refine_ls_restrained_S_all 1.075
_refine_ls_R_factor_all 0.0478
_refine_ls_R_factor_gt 0.0411
_refine_ls_shift/su_max 0.000
_refine_ls_shift/su_mean 0.000
_refine_ls_structure_factor_coef Fsqd
_refine_ls_weighting_details 'w=1/[\s^2^(Fo^2^)+(0.0673P)^2^+0.5295P] where P=(Fo^2^+2Fc^2^)/3'
_refine_ls_weighting_scheme calc
_refine_ls_wR_factor_gt 0.1096
_refine_ls_wR_factor_ref 0.1147
_reflns_Friedel_coverage 0.000
_reflns_Friedel_fraction_full .
_reflns_Friedel_fraction_max .
_reflns_number_gt 809
_reflns_number_total
;932 
 Reflections were merged by SHELXL according to the crystal
 class for the calculation of statistics and refinement.
 
 _reflns_Friedel_fraction is defined as the number of unique
 Friedel pairs measured divided by the number that would be
 possible theoretically, ignoring centric projections and
 systematic absences.
;
_reflns_threshold_expression 'I > 2\s(I)'
_cod_data_source_file suppl_ncrs-2020-0006_suppl.cif
_cod_data_source_block aaaa
_cod_original_formula_sum 'C2.50 H3 Mg0.50 N5 O'
_cod_database_code 8105287
_shelx_space_group_comment
;
The symmetry employed for this shelxl refinement is uniquely defined
by the following loop, which should always be used as a source of
symmetry information in preference to the above space-group names.
They are only intended as comments.
;
_shelx_estimated_absorpt_t_max 0.961
_shelx_estimated_absorpt_t_min 0.906
_olex2_refinement_description
;
1. Others
 Fixed U12: Mg1(0) N1(0) N6(0) N2(0) N5(0) N4(0) N8(0) N10(0) N9(0) C4(0)
 C5(0) C1(0) N7(0) N3(0) C2(0) C3(0)
 Fixed U23: Mg1(0) N1(0) N6(0) N2(0) N5(0) N4(0) N8(0) N10(0) N9(0) C4(0)
 C5(0) C1(0) N7(0) N3(0) C2(0) C3(0)
 Fixed Uiso: H1A(0.051) H1B(0.051) H10(0.057) H3(0.052)
 Fixed X: H1A(0.59719) H1B(0.66409) H10(0.95385) H3(1.113381)
 Fixed Y: Mg1(0.75) H1A(0.434819) H1B(0.42571) N1(0.75) N6(0.75) N2(0.75)
 N5(0.75) N4(0.75) N8(0.75) N10(0.75) H10(0.75) N9(0.75) C4(0.75) C5(0.75)
 C1(0.75) N7(0.75) N3(0.75) C2(0.75) C3(0.75) H3(0.75)
 Fixed Z: H1A(0.390381) H1B(0.289789) H10(0.65689) H3(0.536629)
;

loop_
_space_group_symop_operation_xyz
'x, y, z'
'-x+1/2, -y, z+1/2'
'x+1/2, -y+1/2, -z+1/2'
'-x, y+1/2, -z'
'-x, -y, -z'
'x-1/2, y, -z-1/2'
'-x-1/2, y-1/2, z-1/2'
'x, -y-1/2, z'

loop_
_atom_site_label
_atom_site_type_symbol
_atom_site_fract_x
_atom_site_fract_y
_atom_site_fract_z
_atom_site_U_iso_or_equiv
_atom_site_adp_type
_atom_site_occupancy
_atom_site_site_symmetry_order
_atom_site_calc_flag
_atom_site_refinement_flags_posn
_atom_site_refinement_flags_adp
_atom_site_refinement_flags_occupancy
_atom_site_disorder_assembly
_atom_site_disorder_group
C1 C 0.7589(2) 0.750000 0.5525(3) 0.0237(7) Uani 1 2 d S T P . .
C2 C 0.8670(2) 0.750000 0.4984(3) 0.0278(7) Uani 1 2 d S T P . .
C3 C 1.0435(3) 0.750000 0.5047(3) 0.0430(10) Uani 1 2 d S T P . .
H3 H 1.113380 0.750000 0.536629 0.052 Uiso 1 2 d S T P . .
C4 C 0.9085(2) 0.750000 0.3785(3) 0.0218(6) Uani 1 2 d S T P . .
C5 C 0.8637(2) 0.750000 0.2523(3) 0.0210(6) Uani 1 2 d S T P . .
Mg1 Mg 0.60264(7) 0.750000 0.30057(9) 0.0207(3) Uani 1 2 d S T P . .
N1 N 0.51977(19) 0.750000 0.1159(2) 0.0277(6) Uani 1 2 d S T P . .
N2 N 0.43059(18) 0.750000 0.3447(2) 0.0271(6) Uani 1 2 d S T P . .
N3 N 0.3679(2) 0.750000 0.4471(3) 0.0514(10) Uani 1 2 d S T P . .
N4 N 0.2672(2) 0.750000 0.4121(3) 0.0551(11) Uani 1 2 d S T P . .
N5 N 0.76124(18) 0.750000 0.2156(2) 0.0284(7) Uani 1 2 d S T P . .
N6 N 0.66688(18) 0.750000 0.4908(2) 0.0279(6) Uani 1 2 d S T P . .
N7 N 0.5916(2) 0.750000 0.5842(3) 0.0496(9) Uani 1 2 d S T P . .
N8 N 0.6375(2) 0.750000 0.6942(3) 0.0472(9) Uani 1 2 d S T P . .
N9 N 0.7443(2) 0.750000 0.6774(2) 0.0363(8) Uani 1 2 d S T P . .
N10 N 0.9552(2) 0.750000 0.5755(3) 0.0470(9) Uani 1 2 d S T P . .
H10 H 0.953850 0.750000 0.656890 0.057 Uiso 1 2 d S T P . .
O1 O 0.60266(13) 0.4682(2) 0.31299(14) 0.0342(5) Uani 1 1 d . . . . .
H1A H 0.597190 0.434819 0.390381 0.051 Uiso 1 1 d . . . . .
H1B H 0.664090 0.425710 0.289789 0.051 Uiso 1 1 d . . . . .

loop_
_atom_site_aniso_label
_atom_site_aniso_U_11
_atom_site_aniso_U_22
_atom_site_aniso_U_33
_atom_site_aniso_U_23
_atom_site_aniso_U_13
_atom_site_aniso_U_12
Mg1 0.0162(5) 0.0288(6) 0.0172(5) 0.000 -0.0001(4) 0.000
O1 0.0453(10) 0.0305(9) 0.0268(9) 0.0012(7) 0.0066(6) 0.0039(7)
N1 0.0157(12) 0.0469(16) 0.0205(13) 0.000 0.0002(10) 0.000
N6 0.0182(12) 0.0450(16) 0.0205(13) 0.000 0.0010(10) 0.000
N2 0.0163(12) 0.0486(17) 0.0163(12) 0.000 0.0010(10) 0.000
N5 0.0168(12) 0.0507(18) 0.0179(13) 0.000 0.0005(10) 0.000
N4 0.0216(15) 0.122(3) 0.0219(15) 0.000 0.0006(12) 0.000
N8 0.0263(15) 0.090(3) 0.0249(16) 0.000 0.0016(12) 0.000
N10 0.0245(14) 0.101(3) 0.0155(13) 0.000 0.0005(11) 0.000
N9 0.0230(13) 0.066(2) 0.0199(14) 0.000 0.0009(11) 0.000
C4 0.0175(14) 0.0300(16) 0.0180(15) 0.000 0.0010(11) 0.000
C5 0.0182(14) 0.0267(15) 0.0182(14) 0.000 -0.0004(11) 0.000
C1 0.0224(15) 0.0346(18) 0.0139(14) 0.000 0.0020(11) 0.000
N7 0.0254(15) 0.096(3) 0.0271(16) 0.000 0.0022(12) 0.000
N3 0.0204(14) 0.114(3) 0.0193(15) 0.000 0.0007(11) 0.000
C2 0.0207(14) 0.046(2) 0.0169(15) 0.000 -0.0026(12) 0.000
C3 0.0198(15) 0.089(3) 0.0202(17) 0.000 -0.0016(13) 0.000

loop_
_atom_type_symbol
_atom_type_description
_atom_type_scat_dispersion_real
_atom_type_scat_dispersion_imag
_atom_type_scat_source
C C 0.0033 0.0016 'International Tables Vol C Tables 4.2.6.8 and 6.1.1.4'
H H 0.0000 0.0000 'International Tables Vol C Tables 4.2.6.8 and 6.1.1.4'
Mg Mg 0.0486 0.0363 'International Tables Vol C Tables 4.2.6.8 and 6.1.1.4'
N N 0.0061 0.0033 'International Tables Vol C Tables 4.2.6.8 and 6.1.1.4'
O O 0.0106 0.0060 'International Tables Vol C Tables 4.2.6.8 and 6.1.1.4'

loop_
_geom_angle_atom_site_label_1
_geom_angle_atom_site_label_2
_geom_angle_atom_site_label_3
_geom_angle
_geom_angle_site_symmetry_1
_geom_angle_site_symmetry_3
O1 Mg1 O1 172.71(10) 8_575 .
O1 Mg1 N1 93.23(5) . .
O1 Mg1 N1 93.23(5) 8_575 .
O1 Mg1 N6 86.61(5) 8_575 .
O1 Mg1 N6 86.61(5) . .
O1 Mg1 N2 89.23(5) . .
O1 Mg1 N2 89.23(5) 8_575 .
O1 Mg1 N5 91.51(5) . .
O1 Mg1 N5 91.51(5) 8_575 .
N6 Mg1 N1 173.85(10) . .
N6 Mg1 N2 99.21(9) . .
N2 Mg1 N1 74.64(9) . .
N5 Mg1 N1 93.16(10) . .
N5 Mg1 N6 92.99(10) . .
N5 Mg1 N2 167.79(10) . .
C4 N1 Mg1 115.27(19) 6_556 .
C3 N1 Mg1 139.3(2) 6_556 .
C3 N1 C4 105.4(2) 6_556 6_556
C1 N6 Mg1 141.3(2) . .
C1 N6 N7 103.6(2) . .
N7 N6 Mg1 115.05(18) . .
C5 N2 Mg1 116.54(19) 6_556 .
C5 N2 N3 105.4(2) 6_556 .
N3 N2 Mg1 138.02(19) . .
N4 N5 Mg1 117.69(19) 6_656 .
C5 N5 Mg1 138.5(2) . .
C5 N5 N4 103.8(2) . 6_656
N3 N4 N5 109.6(3) . 6_556
N7 N8 N9 108.4(3) . .
C3 N10 C2 108.8(3) . .
C1 N9 N8 105.5(3) . .
N1 C4 C5 115.0(2) 6_656 .
C2 C4 N1 109.6(3) . 6_656
C2 C4 C5 135.4(3) . .
N2 C5 N5 111.9(3) 6_656 .
N2 C5 C4 118.5(2) 6_656 .
N5 C5 C4 129.5(3) . .
N6 C1 N9 112.0(3) . .
N6 C1 C2 127.1(3) . .
N9 C1 C2 120.9(3) . .
N8 N7 N6 110.5(3) . .
N4 N3 N2 109.1(3) . .
N10 C2 C4 104.6(3) . .
N10 C2 C1 120.1(3) . .
C4 C2 C1 135.2(3) . .
N1 C3 N10 111.5(3) 6_656 .

loop_
_geom_bond_atom_site_label_1
_geom_bond_atom_site_label_2
_geom_bond_distance
_geom_bond_site_symmetry_2
Mg1 O1 2.0739(17) 8_575
Mg1 O1 2.0739(17) .
Mg1 N1 2.213(3) .
Mg1 N6 2.170(3) .
Mg1 N2 2.188(2) .
Mg1 N5 2.166(2) .
N1 C4 1.384(4) 6_556
N1 C3 1.313(4) 6_556
N6 C1 1.317(4) .
N6 N7 1.362(4) .
N2 C5 1.322(4) 6_556
N2 N3 1.336(4) .
N5 N4 1.357(4) 6_656
N5 C5 1.331(4) .
N4 N3 1.305(4) .
N8 N9 1.338(4) .
N8 N7 1.299(4) .
N10 C2 1.368(4) .
N10 C3 1.329(4) .
N9 C1 1.337(4) .
C4 C5 1.450(4) .
C4 C2 1.372(4) .
C1 C2 1.459(4) .
